data_7707343
loop_
_publ_author_name
'Capel Berdiell, Izar'
'Garc\'ia-L\'opez, Victor'
'Howard, Mark J.'
'Clemente-Le\'on, Miguel'
'Halcrow, Malcolm A.'

_publ_section_title
;
 The effect of tether groups on the spin states of
 iron(II)/bis[2,6-di(pyrazol-1-yl)pyridine] complexes.
;
_journal_issue 21
_journal_name_full 'Dalton transactions (Cambridge, England : 2003)'
_journal_page_first 7417
_journal_page_last 7426
_journal_paper_doi 10.1039/d1dt01076j
_journal_volume 50
_journal_year 2021
_chemical_absolute_configuration syn
_chemical_formula_moiety 'C20 H23 N5 O2 S2'
_chemical_formula_sum 'C20 H23 N5 O2 S2'
_chemical_formula_weight 429.55
_chemical_name_systematic
;
[2,6-di(pyrazol-1-yl)pyrid-4-yl]methyl (R)-lipoate
;
_space_group_crystal_system monoclinic
_space_group_IT_number 5
_space_group_name_Hall 'C 2y'
_space_group_name_H-M_alt 'C 1 2 1'
_atom_sites_solution_hydrogens geom
_audit_creation_date 2021-04-28
_audit_creation_method
;
Olex2 1.3
(compiled 2020.11.12 svn.r5f609507 for OlexSys, GUI svn.r6272)
;
_audit_update_record
;
2021-04-30 deposited with the CCDC.	2021-05-04 downloaded from the CCDC.
;
_cell_angle_alpha 90
_cell_angle_beta 105.394(2)
_cell_angle_gamma 90
_cell_formula_units_Z 8
_cell_length_a 38.6148(7)
_cell_length_b 5.2928(1)
_cell_length_c 20.9507(3)
_cell_measurement_reflns_used 5437
_cell_measurement_temperature 120.00(16)
_cell_measurement_theta_max 73.2120
_cell_measurement_theta_min 4.3580
_cell_volume 4128.29(13)
_computing_cell_refinement 'CrysAlisPro, Agilent Technologies'
_computing_data_collection 'CrysAlisPro, Agilent Technologies'
_computing_data_reduction 'CrysAlisPro, Agilent Technologies'
_computing_molecular_graphics 'XSEED (Barbour, 2001)'
_computing_publication_material 'Olex2 1.3 (Dolomanov et al., 2009)'
_computing_structure_refinement 'SHELXL 2018/3 (Sheldrick, 2015)'
_computing_structure_solution 'SHELXS-97 (Sheldrick, 2015)'
_diffrn_ambient_temperature 120.15
_diffrn_detector_area_resol_mean 5.3095
_diffrn_detector_type Atlas
_diffrn_measured_fraction_theta_full 0.984
_diffrn_measured_fraction_theta_max 0.973
_diffrn_measurement_device_type 'SuperNova, Dual, Cu at zero, Atlas'
_diffrn_measurement_method '\w scans'
_diffrn_radiation_type CuK\a
_diffrn_radiation_wavelength 1.54184
_diffrn_reflns_av_R_equivalents 0.0229
_diffrn_reflns_av_unetI/netI 0.0366
_diffrn_reflns_Laue_measured_fraction_full 0.984
_diffrn_reflns_Laue_measured_fraction_max 0.973
_diffrn_reflns_limit_h_max 48
_diffrn_reflns_limit_h_min -40
_diffrn_reflns_limit_k_max 6
_diffrn_reflns_limit_k_min -5
_diffrn_reflns_limit_l_max 26
_diffrn_reflns_limit_l_min -24
_diffrn_reflns_number 8327
_diffrn_reflns_point_group_measured_fraction_full 0.727
_diffrn_reflns_point_group_measured_fraction_max 0.716
_diffrn_reflns_theta_full 72.000
_diffrn_reflns_theta_max 73.521
_diffrn_reflns_theta_min 3.631
_diffrn_source 'micro-focus sealed X-ray tube'
_diffrn_source_type 'SuperNova (Cu) X-ray Source'
_exptl_absorpt_coefficient_mu 2.563
_exptl_absorpt_correction_T_max 1.000
_exptl_absorpt_correction_T_min 0.753
_exptl_absorpt_correction_type multi-scan
_exptl_absorpt_process_details
;
CrysAlisPro 1.171.38.43b (Rigaku Oxford Diffraction, 2015)
Empirical absorption correction using spherical harmonics,
 implemented in SCALE3 ABSPACK scaling algorithm.
;
_exptl_crystal_colour 'pale yellow'
_exptl_crystal_density_diffrn 1.382
_exptl_crystal_density_method 'not measured'
_exptl_crystal_description needle
_exptl_crystal_F_000 1808
_exptl_crystal_recrystallization_method 'Re-crystallisation from solvent: chloroform'
_exptl_crystal_size_max 0.40
_exptl_crystal_size_mid 0.15
_exptl_crystal_size_min 0.08
_refine_diff_density_max 0.321
_refine_diff_density_min -0.229
_refine_diff_density_rms 0.044
_refine_ls_abs_structure_details
;
 Flack x determined using 1302 quotients [(I+)-(I-)]/[(I+)+(I-)]
 (Parsons, Flack and Wagner, Acta Cryst. B69 (2013) 249-259).
;
_refine_ls_abs_structure_Flack 0.022(10)
_refine_ls_extinction_method none
_refine_ls_goodness_of_fit_ref 1.042
_refine_ls_hydrogen_treatment constr
_refine_ls_matrix_type full
_refine_ls_number_parameters 538
_refine_ls_number_reflns 5960
_refine_ls_number_restraints 19
_refine_ls_restrained_S_all 1.084
_refine_ls_R_factor_all 0.0353
_refine_ls_R_factor_gt 0.0324
_refine_ls_shift/su_max 0.001
_refine_ls_shift/su_mean 0.000
_refine_ls_structure_factor_coef Fsqd
_refine_ls_weighting_details 'w=1/[\s^2^(Fo^2^)+(0.0403P)^2^+1.2116P] where P=(Fo^2^+2Fc^2^)/3'
_refine_ls_weighting_scheme calc
_refine_ls_wR_factor_gt 0.0802
_refine_ls_wR_factor_ref 0.0822
_reflns_Friedel_coverage 0.322
_reflns_Friedel_fraction_full 0.403
_reflns_Friedel_fraction_max 0.393
_reflns_number_gt 5564
_reflns_number_total 5960
_reflns_threshold_expression 'I > 2\s(I)'
_cod_data_source_file d1dt01076j2.cif
_cod_data_source_block bppcola
_cod_depositor_comments 'Adding full bibliography for 7707339--7707346.cif.'
_cod_database_code 7707343
_shelx_shelxl_version_number 2018/3
_shelx_space_group_comment
;
The symmetry employed for this shelxl refinement is uniquely defined
by the following loop, which should always be used as a source of
symmetry information in preference to the above space-group names.
They are only intended as comments.
;
_olex2_refinement_description
;
1. Fixed Uiso
 At 1.2 times of:
  All C(H) groups, All C(H,H) groups, All C(H,H,H,H) groups
2. Restrained distances
 C29-C28A
 1.51 with sigma of 0.01
 C29-C28B
 1.51 with sigma of 0.01
 S27A-C28A
 1.82 with sigma of 0.01
 S27B-C28B
 1.82 with sigma of 0.01
 S26-S27A
 2.08 with sigma of 0.01
 S26-S27B
 2.08 with sigma of 0.01
 C54-C58A
 1.51 with sigma of 0.005
 C57A-C58A
 1.51 with sigma of 0.005
 C54-C58B
 1.51 with sigma of 0.005
 C57B-C58B
 1.51 with sigma of 0.005
 C54-C57A
 2.47 with sigma of 0.01
 C54-C57B
 2.47 with sigma of 0.01
 C53-C58A
 2.47 with sigma of 0.01
 C53-C58B
 2.47 with sigma of 0.01
 S56A-C57A
 1.82 with sigma of 0.01
 S56B-C57B
 1.82 with sigma of 0.01
 S55-S56A
 2.08 with sigma of 0.01
 S55-S56B
 2.08 with sigma of 0.01
3. Others
 Fixed Sof: S27A(0.75) C28A(0.75) H28A(0.75) H28B(0.75) H29A(0.75) H29B(0.75)
 H29C(0.25) H29D(0.25) H54(0.6) H54A(0.4) S56A(0.6) C57A(0.6) H57A(0.6)
 H57B(0.6) C58A(0.6) H58A(0.6) H58B(0.6) S56B(0.4) C57B(0.4) H57C(0.4)
 H57D(0.4) C58B(0.4) H58C(0.4) H58D(0.4) C28B(0.25) H28C(0.25) H28D(0.25)
 S27B(0.25)
4.a Ternary CH refined with riding coordinates:
 C25(H25), C54(H54), C54(H54A)
4.b Secondary CH2 refined with riding coordinates:
 C17(H17A,H17B), C21(H21A,H21B), C22(H22A,H22B), C23(H23A,H23B), C24(H24A,
 H24B), C28A(H28A,H28B), C29(H29A,H29B), C29(H29C,H29D), C46(H46A,H46B),
 C50(H50A,H50B), C51(H51A,H51B), C52(H52A,H52B), C53(H53A,H53B), C57A(H57A,
 H57B), C58A(H58A,H58B), C57B(H57C,H57D), C58B(H58C,H58D), C28B(H28C,H28D)
4.c Aromatic/amide H refined with riding coordinates:
 C3(H3), C5(H5), C9(H9), C10(H10), C11(H11), C14(H14), C15(H15), C16(H16),
 C32(H32), C34(H34), C38(H38), C39(H39), C40(H40), C43(H43), C44(H44), C45(H45)
;
_olex2_submission_special_instructions 'No special instructions were received'
_oxdiff_exptl_absorpt_empirical_details
;
Empirical correction (ABSPACK) includes:
- Absorption correction using spherical harmonics
- Frame scaling
;

loop_
_space_group_symop_operation_xyz
'x, y, z'
'-x, y, -z'
'x+1/2, y+1/2, z'
'-x+1/2, y+1/2, -z'

loop_
_atom_site_label
_atom_site_type_symbol
_atom_site_fract_x
_atom_site_fract_y
_atom_site_fract_z
_atom_site_U_iso_or_equiv
_atom_site_adp_type
_atom_site_occupancy
_atom_site_site_symmetry_order
_atom_site_calc_flag
_atom_site_refinement_flags_posn
_atom_site_refinement_flags_adp
_atom_site_refinement_flags_occupancy
_atom_site_disorder_assembly
_atom_site_disorder_group
N1 N 0.14742(5) -0.2688(5) 0.30167(11) 0.0205(5) Uani 1 1 d . . . . .
C2 C 0.17990(6) -0.3000(6) 0.34273(12) 0.0189(5) Uani 1 1 d . . . . .
C3 C 0.20971(6) -0.1543(6) 0.34298(12) 0.0193(5) Uani 1 1 d . . . . .
H3 H 0.232316 -0.187268 0.373343 0.023 Uiso 1 1 calc R U . . .
C4 C 0.20554(6) 0.0413(5) 0.29751(12) 0.0179(5) Uani 1 1 d . . . . .
C5 C 0.17193(6) 0.0799(6) 0.25323(13) 0.0191(5) Uani 1 1 d . . . . .
H5 H 0.168038 0.211194 0.221188 0.023 Uiso 1 1 calc R U . . .
C6 C 0.14448(6) -0.0815(6) 0.25802(13) 0.0199(5) Uani 1 1 d . . . . .
N7 N 0.18236(6) -0.4994(5) 0.38879(11) 0.0215(5) Uani 1 1 d . . . . .
N8 N 0.21434(6) -0.5507(5) 0.43403(11) 0.0262(5) Uani 1 1 d . . . . .
C9 C 0.20723(8) -0.7486(7) 0.46691(14) 0.0293(6) Uani 1 1 d . . . . .
H9 H 0.224441 -0.829298 0.501885 0.035 Uiso 1 1 calc R U . . .
C10 C 0.17117(8) -0.8257(7) 0.44399(14) 0.0306(7) Uani 1 1 d . . . . .
H10 H 0.159779 -0.961574 0.460071 0.037 Uiso 1 1 calc R U . . .
C11 C 0.15606(7) -0.6630(7) 0.39359(14) 0.0268(6) Uani 1 1 d . . . . .
H11 H 0.131910 -0.664122 0.367122 0.032 Uiso 1 1 calc R U . . .
N12 N 0.10954(5) -0.0548(5) 0.21445(11) 0.0225(5) Uani 1 1 d . . . . .
N13 N 0.10058(6) 0.1579(6) 0.17740(14) 0.0331(6) Uani 1 1 d . . . . .
C14 C 0.06724(7) 0.1138(8) 0.14178(17) 0.0381(8) Uani 1 1 d . . . . .
H14 H 0.053317 0.231034 0.111145 0.046 Uiso 1 1 calc R U . . .
C15 C 0.05487(7) -0.1249(7) 0.15440(15) 0.0324(7) Uani 1 1 d . . . . .
H15 H 0.032117 -0.198399 0.134513 0.039 Uiso 1 1 calc R U . . .
C16 C 0.08259(7) -0.2288(7) 0.20147(14) 0.0266(6) Uani 1 1 d . . . . .
H16 H 0.083010 -0.390588 0.221287 0.032 Uiso 1 1 calc R U . . .
C17 C 0.23608(6) 0.2129(6) 0.29519(12) 0.0194(5) Uani 1 1 d . . . . .
H17A H 0.239393 0.216221 0.249931 0.023 Uiso 1 1 calc R U . . .
H17B H 0.231022 0.387043 0.307444 0.023 Uiso 1 1 calc R U . . .
O18 O 0.26799(4) 0.1177(4) 0.34134(9) 0.0212(4) Uani 1 1 d . . . . .
C19 C 0.29633(6) 0.2737(6) 0.35620(13) 0.0206(5) Uani 1 1 d . . . . .
O20 O 0.29644(5) 0.4770(5) 0.33068(12) 0.0379(6) Uani 1 1 d . . . . .
C21 C 0.32676(6) 0.1620(6) 0.40890(13) 0.0237(6) Uani 1 1 d . . . . .
H21A H 0.333766 -0.001489 0.393022 0.028 Uiso 1 1 calc R U . . .
H21B H 0.318468 0.128376 0.448928 0.028 Uiso 1 1 calc R U . . .
C22 C 0.35938(6) 0.3341(6) 0.42720(12) 0.0215(5) Uani 1 1 d . . . . .
H22A H 0.351658 0.504857 0.437016 0.026 Uiso 1 1 calc R U . . .
H22B H 0.369612 0.348743 0.388750 0.026 Uiso 1 1 calc R U . . .
C23 C 0.38858(6) 0.2399(6) 0.48697(13) 0.0225(5) Uani 1 1 d . . . . .
H23A H 0.378034 0.207612 0.524412 0.027 Uiso 1 1 calc R U . . .
H23B H 0.398667 0.079174 0.475686 0.027 Uiso 1 1 calc R U . . .
C24 C 0.41841(6) 0.4363(6) 0.50724(13) 0.0248(6) Uani 1 1 d . . . . .
H24A H 0.407703 0.597466 0.516570 0.030 Uiso 1 1 calc R U . . .
H24B H 0.428719 0.465550 0.469357 0.030 Uiso 1 1 calc R U . . .
C25 C 0.44887(7) 0.3654(6) 0.56767(14) 0.0271(6) Uani 1 1 d . . . . .
H25 H 0.458286 0.194882 0.560339 0.032 Uiso 1 1 calc R U . . .
S26 S 0.48485(2) 0.60295(16) 0.57349(3) 0.02660(16) Uani 1 1 d D . . . .
S27A S 0.49158(5) 0.6993(4) 0.67157(8) 0.0362(4) Uani 0.75 1 d D . P A 1
C28A C 0.44684(10) 0.6162(10) 0.6702(2) 0.0388(11) Uani 0.75 1 d D . P A 1
H28A H 0.444465 0.599194 0.715873 0.047 Uiso 0.75 1 calc R U P A 1
H28B H 0.429928 0.748138 0.647109 0.047 Uiso 0.75 1 calc R U P A 1
C29 C 0.43849(8) 0.3638(8) 0.63338(15) 0.0410(8) Uani 1 1 d D . . . .
H29A H 0.451732 0.226887 0.661842 0.049 Uiso 0.75 1 calc R U P A 1
H29B H 0.412486 0.327737 0.624610 0.049 Uiso 0.75 1 calc R U P A 1
H29C H 0.423772 0.514205 0.636406 0.049 Uiso 0.25 1 calc R U P A 2
H29D H 0.424275 0.210703 0.636436 0.049 Uiso 0.25 1 calc R U P A 2
N30 N 0.34882(5) 1.2636(5) 0.19748(10) 0.0186(4) Uani 1 1 d . . . . .
C31 C 0.31714(6) 1.2911(5) 0.15364(12) 0.0187(5) Uani 1 1 d . . . . .
C32 C 0.28716(6) 1.1435(5) 0.15074(12) 0.0183(5) Uani 1 1 d . . . . .
H32 H 0.265027 1.174407 0.118757 0.022 Uiso 1 1 calc R U . . .
C33 C 0.29068(6) 0.9487(6) 0.19631(12) 0.0182(5) Uani 1 1 d . . . . .
C34 C 0.32355(6) 0.9116(6) 0.24298(12) 0.0188(5) Uani 1 1 d . . . . .
H34 H 0.326865 0.779964 0.274843 0.023 Uiso 1 1 calc R U . . .
C35 C 0.35112(6) 1.0756(6) 0.24069(12) 0.0195(5) Uani 1 1 d . . . . .
N36 N 0.31581(5) 1.4916(5) 0.10823(10) 0.0195(5) Uani 1 1 d . . . . .
N37 N 0.28462(6) 1.5482(5) 0.06199(11) 0.0238(5) Uani 1 1 d . . . . .
C38 C 0.29274(7) 1.7465(6) 0.03027(13) 0.0246(6) Uani 1 1 d . . . . .
H38 H 0.276172 1.829847 -0.005163 0.029 Uiso 1 1 calc R U . . .
C39 C 0.32886(7) 1.8191(6) 0.05536(13) 0.0255(6) Uani 1 1 d . . . . .
H39 H 0.340920 1.954905 0.040784 0.031 Uiso 1 1 calc R U . . .
C40 C 0.34278(6) 1.6523(6) 0.10512(13) 0.0228(6) Uani 1 1 d . . . . .
H40 H 0.366745 1.648940 0.132402 0.027 Uiso 1 1 calc R U . . .
N41 N 0.38517(5) 1.0570(5) 0.28782(11) 0.0200(5) Uani 1 1 d . . . . .
N42 N 0.39359(6) 0.8485(6) 0.32665(13) 0.0296(5) Uani 1 1 d . . . . .
C43 C 0.42636(7) 0.8997(7) 0.36473(15) 0.0308(7) Uani 1 1 d . . . . .
H43 H 0.439842 0.787657 0.397416 0.037 Uiso 1 1 calc R U . . .
C44 C 0.43864(7) 1.1360(7) 0.35125(14) 0.0271(6) Uani 1 1 d . . . . .
H44 H 0.460978 1.213151 0.372220 0.033 Uiso 1 1 calc R U . . .
C45 C 0.41173(6) 1.2323(6) 0.30155(13) 0.0242(6) Uani 1 1 d . . . . .
H45 H 0.411571 1.391529 0.280527 0.029 Uiso 1 1 calc R U . . .
C46 C 0.25994(6) 0.7738(6) 0.19661(12) 0.0194(5) Uani 1 1 d . . . . .
H46A H 0.265194 0.601666 0.183200 0.023 Uiso 1 1 calc R U . . .
H46B H 0.256379 0.764553 0.241636 0.023 Uiso 1 1 calc R U . . .
O47 O 0.22816(4) 0.8709(4) 0.15087(9) 0.0220(4) Uani 1 1 d . . . . .
C48 C 0.19915(7) 0.7191(6) 0.13559(13) 0.0220(6) Uani 1 1 d . . . . .
O49 O 0.19859(5) 0.5135(5) 0.15961(12) 0.0362(5) Uani 1 1 d . . . . .
C50 C 0.16922(7) 0.8441(7) 0.08525(13) 0.0247(6) Uani 1 1 d . . . . .
H50A H 0.176902 0.869521 0.044229 0.030 Uiso 1 1 calc R U . . .
H50B H 0.164989 1.013053 0.102036 0.030 Uiso 1 1 calc R U . . .
C51 C 0.13384(6) 0.6985(6) 0.06800(13) 0.0238(6) Uani 1 1 d . . . . .
H51A H 0.125839 0.670009 0.108573 0.029 Uiso 1 1 calc R U . . .
H51B H 0.137317 0.531700 0.049206 0.029 Uiso 1 1 calc R U . . .
C52 C 0.10527(7) 0.8477(7) 0.01781(15) 0.0320(6) Uani 1 1 d . . . . .
H52A H 0.114399 0.884218 -0.021138 0.038 Uiso 1 1 calc R U . . .
H52B H 0.101638 1.011546 0.037909 0.038 Uiso 1 1 calc R U . . .
C53 C 0.06871(7) 0.7147(7) -0.00609(14) 0.0329(7) Uani 1 1 d D . . . .
H53A H 0.062757 0.635695 0.032504 0.039 Uiso 1 1 calc R U . . .
H53B H 0.050105 0.843483 -0.024229 0.039 Uiso 1 1 calc R U . . .
C54 C 0.06714(6) 0.5145(6) -0.05814(12) 0.0275(6) Uani 1 1 d D . . . .
H54 H 0.087137 0.389906 -0.043405 0.033 Uiso 0.6 1 calc R U P B 1
H54A H 0.085474 0.384450 -0.037460 0.033 Uiso 0.4 1 calc R U P C 2
S55 S 0.02296(2) 0.35809(18) -0.07356(3) 0.03351(19) Uani 1 1 d D . . . .
S56A S 0.02383(6) 0.2448(4) -0.16606(10) 0.0443(5) Uani 0.6 1 d D . P D 1
C57A C 0.04156(16) 0.5504(12) -0.1826(3) 0.0488(14) Uiso 0.6 1 d D . P D 1
H57A H 0.052685 0.533341 -0.219855 0.059 Uiso 0.6 1 calc R U P D 1
H57B H 0.021601 0.673320 -0.195767 0.059 Uiso 0.6 1 calc R U P D 1
C58A C 0.06898(18) 0.6477(16) -0.1228(2) 0.0436(19) Uiso 0.6 1 d D . P D 1
H58A H 0.065249 0.831320 -0.118475 0.052 Uiso 0.6 1 calc R U P D 1
H58B H 0.093252 0.623527 -0.129238 0.052 Uiso 0.6 1 calc R U P D 1
S56B S 0.01105(8) 0.3427(10) -0.17532(15) 0.0571(11) Uani 0.4 1 d D . P D 2
C57B C 0.05702(18) 0.3929(18) -0.1779(3) 0.0404(19) Uiso 0.4 1 d D . P D 2
H57C H 0.070443 0.231473 -0.170450 0.048 Uiso 0.4 1 calc R U P D 2
H57D H 0.057639 0.460512 -0.221627 0.048 Uiso 0.4 1 calc R U P D 2
C58B C 0.0736(2) 0.5788(16) -0.1242(2) 0.0230(19) Uiso 0.4 1 d D . P D 2
H58C H 0.063690 0.748799 -0.137835 0.028 Uiso 0.4 1 calc R U P D 2
H58D H 0.099819 0.585459 -0.119175 0.028 Uiso 0.4 1 calc R U P D 2
C28B C 0.4711(2) 0.366(2) 0.6862(5) 0.030(2) Uiso 0.25 1 d D . P A 2
H28C H 0.484910 0.209306 0.684838 0.036 Uiso 0.25 1 calc R U P A 2
H28D H 0.465340 0.373713 0.729407 0.036 Uiso 0.25 1 calc R U P A 2
S27B S 0.49727(14) 0.6341(10) 0.6768(3) 0.0263(14) Uiso 0.25 1 d D . P A 2

loop_
_atom_site_aniso_label
_atom_site_aniso_U_11
_atom_site_aniso_U_22
_atom_site_aniso_U_33
_atom_site_aniso_U_23
_atom_site_aniso_U_13
_atom_site_aniso_U_12
N1 0.0190(9) 0.0198(13) 0.0239(10) -0.0055(10) 0.0077(8) -0.0025(9)
C2 0.0229(11) 0.0156(13) 0.0199(11) -0.0050(11) 0.0087(9) -0.0011(10)
C3 0.0178(10) 0.0203(13) 0.0198(11) -0.0030(11) 0.0049(9) 0.0004(11)
C4 0.0193(10) 0.0162(14) 0.0192(11) -0.0045(11) 0.0068(9) 0.0000(10)
C5 0.0193(10) 0.0166(13) 0.0217(11) -0.0024(11) 0.0060(9) 0.0011(10)
C6 0.0179(11) 0.0183(14) 0.0233(12) -0.0056(11) 0.0053(9) -0.0002(10)
N7 0.0234(10) 0.0205(12) 0.0221(11) -0.0018(10) 0.0084(8) -0.0020(9)
N8 0.0323(11) 0.0256(14) 0.0189(11) 0.0001(10) 0.0036(9) -0.0028(10)
C9 0.0432(15) 0.0244(16) 0.0212(12) 0.0009(13) 0.0102(11) -0.0011(14)
C10 0.0427(15) 0.0263(17) 0.0303(14) -0.0022(14) 0.0227(12) -0.0054(13)
C11 0.0303(12) 0.0253(16) 0.0299(13) -0.0050(13) 0.0170(11) -0.0075(12)
N12 0.0173(10) 0.0205(12) 0.0281(11) -0.0052(10) 0.0034(8) 0.0006(9)
N13 0.0225(10) 0.0273(15) 0.0433(14) 0.0042(12) -0.0020(10) 0.0008(10)
C14 0.0218(12) 0.039(2) 0.0457(17) 0.0003(16) -0.0037(12) 0.0043(14)
C15 0.0163(11) 0.0376(19) 0.0400(16) -0.0140(15) 0.0016(10) -0.0004(13)
C16 0.0190(11) 0.0264(16) 0.0351(14) -0.0098(13) 0.0082(10) -0.0041(11)
C17 0.0168(10) 0.0194(14) 0.0213(11) 0.0004(11) 0.0037(9) -0.0004(10)
O18 0.0161(7) 0.0200(10) 0.0253(9) 0.0010(8) 0.0014(6) -0.0030(8)
C19 0.0194(11) 0.0208(14) 0.0211(12) 0.0009(11) 0.0046(9) -0.0031(10)
O20 0.0256(9) 0.0319(13) 0.0462(13) 0.0163(11) -0.0079(9) -0.0103(9)
C21 0.0208(11) 0.0226(15) 0.0244(12) 0.0022(12) 0.0001(9) -0.0030(11)
C22 0.0175(10) 0.0285(15) 0.0177(11) -0.0001(11) 0.0032(9) -0.0016(11)
C23 0.0202(11) 0.0218(14) 0.0238(12) 0.0004(11) 0.0029(9) 0.0002(11)
C24 0.0187(11) 0.0280(15) 0.0242(12) 0.0014(12) -0.0006(10) -0.0022(11)
C25 0.0203(11) 0.0257(15) 0.0307(13) -0.0001(12) -0.0010(10) 0.0014(12)
S26 0.0195(3) 0.0369(4) 0.0219(3) -0.0013(3) 0.0028(2) -0.0056(3)
S27A 0.0390(8) 0.0428(11) 0.0262(6) -0.0091(7) 0.0080(5) -0.0088(8)
C28A 0.0275(17) 0.060(3) 0.0308(19) -0.011(2) 0.0118(15) -0.018(2)
C29 0.0364(15) 0.054(2) 0.0285(14) 0.0116(16) 0.0007(12) -0.0190(17)
N30 0.0196(9) 0.0168(11) 0.0198(10) -0.0026(9) 0.0059(8) -0.0007(9)
C31 0.0217(11) 0.0185(14) 0.0176(11) -0.0025(11) 0.0082(9) 0.0009(10)
C32 0.0194(10) 0.0174(14) 0.0175(11) -0.0031(11) 0.0040(9) -0.0011(10)
C33 0.0201(11) 0.0166(13) 0.0193(11) -0.0051(11) 0.0078(9) 0.0007(10)
C34 0.0205(11) 0.0182(14) 0.0182(11) -0.0010(11) 0.0061(9) 0.0004(10)
C35 0.0169(10) 0.0213(14) 0.0203(12) -0.0047(11) 0.0052(9) 0.0024(10)
N36 0.0208(9) 0.0191(12) 0.0186(10) -0.0015(9) 0.0050(8) -0.0008(9)
N37 0.0250(10) 0.0258(14) 0.0184(10) -0.0002(10) 0.0019(8) 0.0001(9)
C38 0.0328(13) 0.0237(15) 0.0176(11) 0.0005(12) 0.0076(10) 0.0022(12)
C39 0.0338(13) 0.0235(16) 0.0227(12) 0.0022(12) 0.0135(10) -0.0006(12)
C40 0.0217(11) 0.0258(16) 0.0234(12) -0.0013(12) 0.0104(9) -0.0023(11)
N41 0.0184(9) 0.0171(12) 0.0238(10) -0.0006(9) 0.0043(8) 0.0008(9)
N42 0.0215(10) 0.0251(13) 0.0377(13) 0.0077(12) 0.0004(9) 0.0031(10)
C43 0.0206(11) 0.0353(19) 0.0334(14) 0.0057(14) 0.0019(10) 0.0067(12)
C44 0.0176(10) 0.0325(17) 0.0296(13) -0.0044(13) 0.0034(10) 0.0002(11)
C45 0.0201(11) 0.0240(15) 0.0284(13) -0.0044(12) 0.0061(10) -0.0011(11)
C46 0.0175(11) 0.0191(14) 0.0208(11) 0.0010(11) 0.0038(9) 0.0013(10)
O47 0.0173(7) 0.0199(10) 0.0261(9) 0.0025(8) 0.0012(7) -0.0014(8)
C48 0.0197(11) 0.0237(15) 0.0221(12) -0.0024(12) 0.0049(9) -0.0043(11)
O49 0.0266(9) 0.0275(12) 0.0463(13) 0.0132(10) -0.0046(9) -0.0086(9)
C50 0.0233(11) 0.0247(15) 0.0235(12) 0.0029(12) 0.0015(10) -0.0034(12)
C51 0.0217(11) 0.0275(15) 0.0219(12) -0.0011(12) 0.0050(9) -0.0044(11)
C52 0.0230(12) 0.0326(17) 0.0356(15) 0.0025(14) -0.0008(11) -0.0025(13)
C53 0.0201(11) 0.0372(18) 0.0381(15) -0.0029(14) 0.0021(10) 0.0010(12)
C54 0.0170(11) 0.0381(18) 0.0247(13) 0.0030(13) 0.0009(9) -0.0033(12)
S55 0.0260(3) 0.0483(5) 0.0246(3) 0.0028(3) 0.0040(2) -0.0115(3)
S56A 0.0595(14) 0.0433(11) 0.0314(9) -0.0089(7) 0.0142(9) -0.0138(9)
S56B 0.0372(15) 0.109(4) 0.0246(12) -0.0163(18) 0.0073(11) -0.0237(17)

loop_
_atom_type_symbol
_atom_type_description
_atom_type_scat_dispersion_real
_atom_type_scat_dispersion_imag
_atom_type_scat_source
C C 0.0181 0.0091 'International Tables Vol C Tables 4.2.6.8 and 6.1.1.4'
H H 0.0000 0.0000 'International Tables Vol C Tables 4.2.6.8 and 6.1.1.4'
N N 0.0311 0.0180 'International Tables Vol C Tables 4.2.6.8 and 6.1.1.4'
O O 0.0492 0.0322 'International Tables Vol C Tables 4.2.6.8 and 6.1.1.4'
S S 0.3331 0.5567 'International Tables Vol C Tables 4.2.6.8 and 6.1.1.4'

loop_
_geom_angle_atom_site_label_1
_geom_angle_atom_site_label_2
_geom_angle_atom_site_label_3
_geom_angle
_geom_angle_site_symmetry_1
_geom_angle_site_symmetry_3
_geom_angle_publ_flag
C2 N1 C6 115.5(2) . . ?
N1 C2 C3 125.0(3) . . ?
N1 C2 N7 114.5(2) . . ?
C3 C2 N7 120.5(2) . . ?
C2 C3 H3 121.0 . . ?
C2 C3 C4 117.9(2) . . ?
C4 C3 H3 121.0 . . ?
C3 C4 C5 118.9(2) . . ?
C3 C4 C17 121.7(2) . . ?
C5 C4 C17 119.4(2) . . ?
C4 C5 H5 121.4 . . ?
C6 C5 C4 117.1(3) . . ?
C6 C5 H5 121.4 . . ?
N1 C6 C5 125.5(2) . . ?
N1 C6 N12 114.1(2) . . ?
C5 C6 N12 120.4(3) . . ?
N8 N7 C2 120.3(2) . . ?
C11 N7 C2 127.5(2) . . ?
C11 N7 N8 112.2(3) . . ?
C9 N8 N7 104.1(2) . . ?
N8 C9 H9 124.0 . . ?
N8 C9 C10 112.1(3) . . ?
C10 C9 H9 124.0 . . ?
C9 C10 H10 127.4 . . ?
C11 C10 C9 105.2(3) . . ?
C11 C10 H10 127.4 . . ?
N7 C11 C10 106.5(3) . . ?
N7 C11 H11 126.7 . . ?
C10 C11 H11 126.7 . . ?
N13 N12 C6 120.2(2) . . ?
N13 N12 C16 112.4(2) . . ?
C16 N12 C6 127.3(3) . . ?
C14 N13 N12 103.8(3) . . ?
N13 C14 H14 123.8 . . ?
N13 C14 C15 112.4(3) . . ?
C15 C14 H14 123.8 . . ?
C14 C15 H15 127.5 . . ?
C16 C15 C14 105.0(3) . . ?
C16 C15 H15 127.5 . . ?
N12 C16 C15 106.5(3) . . ?
N12 C16 H16 126.8 . . ?
C15 C16 H16 126.8 . . ?
C4 C17 H17A 110.1 . . ?
C4 C17 H17B 110.1 . . ?
H17A C17 H17B 108.5 . . ?
O18 C17 C4 107.8(2) . . ?
O18 C17 H17A 110.1 . . ?
O18 C17 H17B 110.1 . . ?
C19 O18 C17 116.2(2) . . ?
O18 C19 C21 111.0(2) . . ?
O20 C19 O18 123.2(2) . . ?
O20 C19 C21 125.8(2) . . ?
C19 C21 H21A 109.1 . . ?
C19 C21 H21B 109.1 . . ?
C19 C21 C22 112.5(3) . . ?
H21A C21 H21B 107.8 . . ?
C22 C21 H21A 109.1 . . ?
C22 C21 H21B 109.1 . . ?
C21 C22 H22A 109.0 . . ?
C21 C22 H22B 109.0 . . ?
C21 C22 C23 113.1(2) . . ?
H22A C22 H22B 107.8 . . ?
C23 C22 H22A 109.0 . . ?
C23 C22 H22B 109.0 . . ?
C22 C23 H23A 109.6 . . ?
C22 C23 H23B 109.6 . . ?
H23A C23 H23B 108.2 . . ?
C24 C23 C22 110.1(2) . . ?
C24 C23 H23A 109.6 . . ?
C24 C23 H23B 109.6 . . ?
C23 C24 H24A 108.5 . . ?
C23 C24 H24B 108.5 . . ?
C23 C24 C25 114.9(2) . . ?
H24A C24 H24B 107.5 . . ?
C25 C24 H24A 108.5 . . ?
C25 C24 H24B 108.5 . . ?
C24 C25 H25 109.0 . . ?
C24 C25 S26 106.6(2) . . ?
C24 C25 C29 114.7(2) . . ?
S26 C25 H25 109.0 . . ?
C29 C25 H25 109.0 . . ?
C29 C25 S26 108.4(2) . . ?
C25 S26 S27A 97.30(10) . . ?
C25 S26 S27B 94.77(18) . . ?
C28A S27A S26 93.29(15) . . ?
S27A C28A H28A 110.2 . . ?
S27A C28A H28B 110.2 . . ?
H28A C28A H28B 108.5 . . ?
C29 C28A S27A 107.4(3) . . ?
C29 C28A H28A 110.2 . . ?
C29 C28A H28B 110.2 . . ?
C25 C29 C28A 112.1(3) . . ?
C25 C29 H29A 109.2 . . ?
C25 C29 H29B 109.2 . . ?
C25 C29 H29C 110.1 . . ?
C25 C29 H29D 110.1 . . ?
C28A C29 H29A 109.2 . . ?
C28A C29 H29B 109.2 . . ?
H29A C29 H29B 107.9 . . ?
H29C C29 H29D 108.5 . . ?
C28B C29 C25 107.8(5) . . ?
C28B C29 H29C 110.1 . . ?
C28B C29 H29D 110.1 . . ?
C31 N30 C35 115.8(2) . . ?
N30 C31 C32 125.1(3) . . ?
N30 C31 N36 114.1(2) . . ?
C32 C31 N36 120.8(2) . . ?
C31 C32 H32 121.3 . . ?
C31 C32 C33 117.5(2) . . ?
C33 C32 H32 121.3 . . ?
C32 C33 C34 119.4(2) . . ?
C32 C33 C46 121.7(2) . . ?
C34 C33 C46 118.8(2) . . ?
C33 C34 H34 121.5 . . ?
C35 C34 C33 116.9(3) . . ?
C35 C34 H34 121.5 . . ?
N30 C35 C34 125.4(2) . . ?
N30 C35 N41 113.9(2) . . ?
C34 C35 N41 120.7(3) . . ?
N37 N36 C31 120.6(2) . . ?
C40 N36 C31 127.5(2) . . ?
C40 N36 N37 111.8(2) . . ?
C38 N37 N36 104.4(2) . . ?
N37 C38 H38 124.1 . . ?
N37 C38 C39 111.8(2) . . ?
C39 C38 H38 124.1 . . ?
C38 C39 H39 127.5 . . ?
C40 C39 C38 105.0(3) . . ?
C40 C39 H39 127.5 . . ?
N36 C40 C39 106.9(2) . . ?
N36 C40 H40 126.6 . . ?
C39 C40 H40 126.6 . . ?
N42 N41 C35 120.1(2) . . ?
C45 N41 C35 127.4(3) . . ?
C45 N41 N42 112.4(2) . . ?
C43 N42 N41 103.4(3) . . ?
N42 C43 H43 123.8 . . ?
N42 C43 C44 112.4(3) . . ?
C44 C43 H43 123.8 . . ?
C43 C44 H44 127.5 . . ?
C45 C44 C43 105.1(3) . . ?
C45 C44 H44 127.5 . . ?
N41 C45 C44 106.7(3) . . ?
N41 C45 H45 126.7 . . ?
C44 C45 H45 126.7 . . ?
C33 C46 H46A 110.1 . . ?
C33 C46 H46B 110.1 . . ?
H46A C46 H46B 108.4 . . ?
O47 C46 C33 108.2(2) . . ?
O47 C46 H46A 110.1 . . ?
O47 C46 H46B 110.1 . . ?
C48 O47 C46 117.0(2) . . ?
O47 C48 C50 110.0(3) . . ?
O49 C48 O47 123.2(2) . . ?
O49 C48 C50 126.8(3) . . ?
C48 C50 H50A 108.6 . . ?
C48 C50 H50B 108.6 . . ?
C48 C50 C51 114.8(3) . . ?
H50A C50 H50B 107.6 . . ?
C51 C50 H50A 108.6 . . ?
C51 C50 H50B 108.6 . . ?
C50 C51 H51A 109.7 . . ?
C50 C51 H51B 109.7 . . ?
C50 C51 C52 109.8(3) . . ?
H51A C51 H51B 108.2 . . ?
C52 C51 H51A 109.7 . . ?
C52 C51 H51B 109.7 . . ?
C51 C52 H52A 108.6 . . ?
C51 C52 H52B 108.6 . . ?
C51 C52 C53 114.9(3) . . ?
H52A C52 H52B 107.5 . . ?
C53 C52 H52A 108.6 . . ?
C53 C52 H52B 108.6 . . ?
C52 C53 H53A 108.7 . . ?
C52 C53 H53B 108.7 . . ?
H53A C53 H53B 107.6 . . ?
C54 C53 C52 114.4(2) . . ?
C54 C53 H53A 108.7 . . ?
C54 C53 H53B 108.7 . . ?
C53 C54 H54 111.1 . . ?
C53 C54 H54A 106.4 . . ?
C53 C54 S55 107.40(18) . . ?
C53 C54 C58A 108.1(4) . . ?
S55 C54 H54 111.1 . . ?
S55 C54 H54A 106.4 . . ?
C58A C54 H54 111.1 . . ?
C58A C54 S55 107.9(3) . . ?
C58B C54 C53 121.3(4) . . ?
C58B C54 H54A 106.4 . . ?
C58B C54 S55 108.1(3) . . ?
C54 S55 S56A 92.90(11) . . ?
C54 S55 S56B 98.10(12) . . ?
C57A S56A S55 91.2(2) . . ?
S56A C57A H57A 109.4 . . ?
S56A C57A H57B 109.4 . . ?
H57A C57A H57B 108.0 . . ?
C58A C57A S56A 111.3(4) . . ?
C58A C57A H57A 109.4 . . ?
C58A C57A H57B 109.4 . . ?
C54 C58A H58A 109.0 . . ?
C54 C58A H58B 109.0 . . ?
C57A C58A C54 112.9(5) . . ?
C57A C58A H58A 109.0 . . ?
C57A C58A H58B 109.0 . . ?
H58A C58A H58B 107.8 . . ?
C57B S56B S55 94.2(2) . . ?
S56B C57B H57C 110.2 . . ?
S56B C57B H57D 110.2 . . ?
H57C C57B H57D 108.5 . . ?
C58B C57B S56B 107.5(5) . . ?
C58B C57B H57C 110.2 . . ?
C58B C57B H57D 110.2 . . ?
C54 C58B H58C 108.9 . . ?
C54 C58B H58D 108.9 . . ?
C57B C58B C54 113.4(5) . . ?
C57B C58B H58C 108.9 . . ?
C57B C58B H58D 108.9 . . ?
H58C C58B H58D 107.7 . . ?
C29 C28B H28C 109.8 . . ?
C29 C28B H28D 109.8 . . ?
C29 C28B S27B 109.2(6) . . ?
H28C C28B H28D 108.3 . . ?
S27B C28B H28C 109.8 . . ?
S27B C28B H28D 109.8 . . ?
C28B S27B S26 94.0(4) . . ?

loop_
_geom_bond_atom_site_label_1
_geom_bond_atom_site_label_2
_geom_bond_distance
_geom_bond_site_symmetry_2
_geom_bond_publ_flag
N1 C2 1.329(3) . ?
N1 C6 1.333(4) . ?
C2 C3 1.384(4) . ?
C2 N7 1.416(4) . ?
C3 H3 0.9500 . ?
C3 C4 1.387(4) . ?
C4 C5 1.395(3) . ?
C4 C17 1.500(4) . ?
C5 H5 0.9500 . ?
C5 C6 1.386(4) . ?
C6 N12 1.421(3) . ?
N7 N8 1.369(3) . ?
N7 C11 1.359(4) . ?
N8 C9 1.322(4) . ?
C9 H9 0.9500 . ?
C9 C10 1.408(4) . ?
C10 H10 0.9500 . ?
C10 C11 1.368(5) . ?
C11 H11 0.9500 . ?
N12 N13 1.359(4) . ?
N12 C16 1.362(4) . ?
N13 C14 1.326(4) . ?
C14 H14 0.9500 . ?
C14 C15 1.401(6) . ?
C15 H15 0.9500 . ?
C15 C16 1.364(4) . ?
C16 H16 0.9500 . ?
C17 H17A 0.9900 . ?
C17 H17B 0.9900 . ?
C17 O18 1.440(3) . ?
O18 C19 1.340(3) . ?
C19 O20 1.202(4) . ?
C19 C21 1.504(4) . ?
C21 H21A 0.9900 . ?
C21 H21B 0.9900 . ?
C21 C22 1.519(4) . ?
C22 H22A 0.9900 . ?
C22 H22B 0.9900 . ?
C22 C23 1.529(3) . ?
C23 H23A 0.9900 . ?
C23 H23B 0.9900 . ?
C23 C24 1.526(4) . ?
C24 H24A 0.9900 . ?
C24 H24B 0.9900 . ?
C24 C25 1.528(3) . ?
C25 H25 1.0000 . ?
C25 S26 1.854(3) . ?
C25 C29 1.533(4) . ?
S26 S27A 2.0655(17) . ?
S26 S27B 2.096(5) . ?
S27A C28A 1.776(4) . ?
C28A H28A 0.9900 . ?
C28A H28B 0.9900 . ?
C28A C29 1.533(6) . ?
C29 H29A 0.9900 . ?
C29 H29B 0.9900 . ?
C29 H29C 0.9900 . ?
C29 H29D 0.9900 . ?
C29 C28B 1.439(8) . ?
N30 C31 1.329(3) . ?
N30 C35 1.332(4) . ?
C31 C32 1.384(4) . ?
C31 N36 1.417(4) . ?
C32 H32 0.9500 . ?
C32 C33 1.387(4) . ?
C33 C34 1.395(3) . ?
C33 C46 1.507(4) . ?
C34 H34 0.9500 . ?
C34 C35 1.384(4) . ?
C35 N41 1.423(3) . ?
N36 N37 1.363(3) . ?
N36 C40 1.360(4) . ?
N37 C38 1.324(4) . ?
C38 H38 0.9500 . ?
C38 C39 1.407(4) . ?
C39 H39 0.9500 . ?
C39 C40 1.363(4) . ?
C40 H40 0.9500 . ?
N41 N42 1.358(4) . ?
N41 C45 1.356(4) . ?
N42 C43 1.333(4) . ?
C43 H43 0.9500 . ?
C43 C44 1.393(5) . ?
C44 H44 0.9500 . ?
C44 C45 1.360(4) . ?
C45 H45 0.9500 . ?
C46 H46A 0.9900 . ?
C46 H46B 0.9900 . ?
C46 O47 1.437(3) . ?
O47 C48 1.346(3) . ?
C48 O49 1.202(4) . ?
C48 C50 1.496(4) . ?
C50 H50A 0.9900 . ?
C50 H50B 0.9900 . ?
C50 C51 1.526(4) . ?
C51 H51A 0.9900 . ?
C51 H51B 0.9900 . ?
C51 C52 1.527(4) . ?
C52 H52A 0.9900 . ?
C52 H52B 0.9900 . ?
C52 C53 1.537(4) . ?
C53 H53A 0.9900 . ?
C53 H53B 0.9900 . ?
C53 C54 1.510(4) . ?
C54 H54 1.0000 . ?
C54 H54A 1.0000 . ?
C54 S55 1.846(3) . ?
C54 C58A 1.546(5) . ?
C54 C58B 1.509(5) . ?
S55 S56A 2.037(2) . ?
S55 S56B 2.060(3) . ?
S56A C57A 1.825(6) . ?
C57A H57A 0.9900 . ?
C57A H57B 0.9900 . ?
C57A C58A 1.501(5) . ?
C58A H58A 0.9900 . ?
C58A H58B 0.9900 . ?
S56B C57B 1.809(7) . ?
C57B H57C 0.9900 . ?
C57B H57D 0.9900 . ?
C57B C58B 1.503(5) . ?
C58B H58C 0.9900 . ?
C58B H58D 0.9900 . ?
C28B H28C 0.9900 . ?
C28B H28D 0.9900 . ?
C28B S27B 1.782(9) . ?

loop_
_geom_torsion_atom_site_label_1
_geom_torsion_atom_site_label_2
_geom_torsion_atom_site_label_3
_geom_torsion_atom_site_label_4
_geom_torsion
_geom_torsion_site_symmetry_1
_geom_torsion_site_symmetry_2
_geom_torsion_site_symmetry_3
_geom_torsion_site_symmetry_4
_geom_torsion_publ_flag
N1 C2 C3 C4 0.7(4) . . . . ?
N1 C2 N7 N8 -179.8(2) . . . . ?
N1 C2 N7 C11 2.5(4) . . . . ?
N1 C6 N12 N13 165.9(2) . . . . ?
N1 C6 N12 C16 -17.7(4) . . . . ?
C2 N1 C6 C5 -0.9(4) . . . . ?
C2 N1 C6 N12 179.4(2) . . . . ?
C2 C3 C4 C5 -1.0(4) . . . . ?
C2 C3 C4 C17 178.5(2) . . . . ?
C2 N7 N8 C9 -178.2(2) . . . . ?
C2 N7 C11 C10 178.4(3) . . . . ?
C3 C2 N7 N8 -0.2(4) . . . . ?
C3 C2 N7 C11 -177.9(3) . . . . ?
C3 C4 C5 C6 0.4(4) . . . . ?
C3 C4 C17 O18 5.8(3) . . . . ?
C4 C5 C6 N1 0.6(4) . . . . ?
C4 C5 C6 N12 -179.7(2) . . . . ?
C4 C17 O18 C19 -166.7(2) . . . . ?
C5 C4 C17 O18 -174.8(2) . . . . ?
C5 C6 N12 N13 -13.9(4) . . . . ?
C5 C6 N12 C16 162.5(3) . . . . ?
C6 N1 C2 C3 0.2(4) . . . . ?
C6 N1 C2 N7 179.8(2) . . . . ?
C6 N12 N13 C14 177.8(3) . . . . ?
C6 N12 C16 C15 -177.0(2) . . . . ?
N7 C2 C3 C4 -178.9(2) . . . . ?
N7 N8 C9 C10 -0.3(3) . . . . ?
N8 N7 C11 C10 0.5(3) . . . . ?
N8 C9 C10 C11 0.6(4) . . . . ?
C9 C10 C11 N7 -0.6(3) . . . . ?
C11 N7 N8 C9 -0.1(3) . . . . ?
N12 N13 C14 C15 -1.1(4) . . . . ?
N13 N12 C16 C15 -0.4(3) . . . . ?
N13 C14 C15 C16 0.9(4) . . . . ?
C14 C15 C16 N12 -0.3(3) . . . . ?
C16 N12 N13 C14 0.9(3) . . . . ?
C17 C4 C5 C6 -179.1(2) . . . . ?
C17 O18 C19 O20 -3.7(4) . . . . ?
C17 O18 C19 C21 175.2(2) . . . . ?
O18 C19 C21 C22 -179.8(2) . . . . ?
C19 C21 C22 C23 172.3(2) . . . . ?
O20 C19 C21 C22 -0.9(4) . . . . ?
C21 C22 C23 C24 -173.5(2) . . . . ?
C22 C23 C24 C25 178.7(2) . . . . ?
C23 C24 C25 S26 170.5(2) . . . . ?
C23 C24 C25 C29 -69.5(4) . . . . ?
C24 C25 S26 S27A 128.61(19) . . . . ?
C24 C25 S26 S27B 139.6(2) . . . . ?
C24 C25 C29 C28A -94.0(3) . . . . ?
C24 C25 C29 C28B -163.9(5) . . . . ?
C25 C29 C28B S27B 56.7(8) . . . . ?
S26 C25 C29 C28A 25.1(3) . . . . ?
S26 C25 C29 C28B -44.9(6) . . . . ?
S26 S27A C28A C29 43.9(3) . . . . ?
S27A C28A C29 C25 -48.7(4) . . . . ?
C29 C25 S26 S27A 4.6(2) . . . . ?
C29 C25 S26 S27B 15.6(3) . . . . ?
C29 C28B S27B S26 -39.1(7) . . . . ?
N30 C31 C32 C33 -1.3(4) . . . . ?
N30 C31 N36 N37 -177.5(2) . . . . ?
N30 C31 N36 C40 0.2(4) . . . . ?
N30 C35 N41 N42 -167.7(2) . . . . ?
N30 C35 N41 C45 14.4(4) . . . . ?
C31 N30 C35 C34 0.0(4) . . . . ?
C31 N30 C35 N41 -178.4(2) . . . . ?
C31 C32 C33 C34 0.8(4) . . . . ?
C31 C32 C33 C46 -178.8(2) . . . . ?
C31 N36 N37 C38 178.0(2) . . . . ?
C31 N36 C40 C39 -177.8(3) . . . . ?
C32 C31 N36 N37 2.0(4) . . . . ?
C32 C31 N36 C40 179.7(3) . . . . ?
C32 C33 C34 C35 0.0(4) . . . . ?
C32 C33 C46 O47 -8.4(3) . . . . ?
C33 C34 C35 N30 -0.5(4) . . . . ?
C33 C34 C35 N41 177.8(2) . . . . ?
C33 C46 O47 C48 169.0(2) . . . . ?
C34 C33 C46 O47 172.0(2) . . . . ?
C34 C35 N41 N42 13.8(4) . . . . ?
C34 C35 N41 C45 -164.1(3) . . . . ?
C35 N30 C31 C32 0.9(4) . . . . ?
C35 N30 C31 N36 -179.6(2) . . . . ?
C35 N41 N42 C43 -178.5(2) . . . . ?
C35 N41 C45 C44 178.1(2) . . . . ?
N36 C31 C32 C33 179.2(2) . . . . ?
N36 N37 C38 C39 0.1(3) . . . . ?
N37 N36 C40 C39 0.0(3) . . . . ?
N37 C38 C39 C40 -0.1(3) . . . . ?
C38 C39 C40 N36 0.0(3) . . . . ?
C40 N36 N37 C38 0.0(3) . . . . ?
N41 N42 C43 C44 0.5(3) . . . . ?
N42 N41 C45 C44 0.0(3) . . . . ?
N42 C43 C44 C45 -0.5(4) . . . . ?
C43 C44 C45 N41 0.3(3) . . . . ?
C45 N41 N42 C43 -0.3(3) . . . . ?
C46 C33 C34 C35 179.6(2) . . . . ?
C46 O47 C48 O49 2.1(4) . . . . ?
C46 O47 C48 C50 -177.3(2) . . . . ?
O47 C48 C50 C51 -175.4(2) . . . . ?
C48 C50 C51 C52 178.5(2) . . . . ?
O49 C48 C50 C51 5.2(4) . . . . ?
C50 C51 C52 C53 177.3(3) . . . . ?
C51 C52 C53 C54 -79.1(3) . . . . ?
C52 C53 C54 S55 174.4(2) . . . . ?
C52 C53 C54 C58A -69.4(4) . . . . ?
C52 C53 C54 C58B -60.7(5) . . . . ?
C53 C54 S55 S56A 156.0(2) . . . . ?
C53 C54 S55 S56B 136.8(2) . . . . ?
C53 C54 C58A C57A -133.9(6) . . . . ?
C53 C54 C58B C57B -156.7(5) . . . . ?
S55 C54 C58A C57A -18.0(7) . . . . ?
S55 C54 C58B C57B -32.2(7) . . . . ?
S55 S56A C57A C58A 39.7(5) . . . . ?
S55 S56B C57B C58B -37.4(6) . . . . ?
S56A C57A C58A C54 -17.5(8) . . . . ?
C58A C54 S55 S56A 39.7(4) . . . . ?
S56B C57B C58B C54 48.3(8) . . . . ?
C58B C54 S55 S56B 4.3(4) . . . . ?
